data_4022760
loop_
_publ_author_name
'Dhevalapally B. Ramachary'
'Kinthada Ramakumar'
'Vidadala V. Narayana'

_publ_section_title
;
 Organocatalytic Cascade Reactions Based on Push-Pull Dienamine
 Platform: Synthesis of Highly Substituted Anilines
;
_journal_name_full 'Journal of Organic Chemistry'
_journal_page_first 1458
_journal_page_last 1463
_journal_paper_doi 10.1021/jo0623639
_journal_volume 72
_journal_year 2007
_chemical_formula_moiety 'C16 H17 N O3'
_chemical_formula_sum 'C16 H17 N O3'
_chemical_formula_weight 271.31
_chemical_name_systematic
;
 ?
;
_space_group_IT_number 14
_symmetry_cell_setting monoclinic
_symmetry_space_group_name_Hall '-P 2ybc'
_symmetry_space_group_name_H-M 'P 1 21/c 1'
_atom_sites_solution_hydrogens geom
_atom_sites_solution_primary direct
_atom_sites_solution_secondary difmap
_audit_creation_method SHELXL-97
_cell_angle_alpha 90.00
_cell_angle_beta 107.064(2)
_cell_angle_gamma 90.00
_cell_formula_units_Z 4
_cell_length_a 10.9755(12)
_cell_length_b 8.2031(9)
_cell_length_c 16.2285(18)
_cell_measurement_reflns_used 6663
_cell_measurement_temperature 293(2)
_cell_measurement_theta_max 25.96
_cell_measurement_theta_min 2.63
_cell_volume 1396.8(3)
_computing_cell_refinement 'Bruker SMART'
_computing_data_collection 'Bruker SMART'
_computing_data_reduction 'Bruker SAINT'
_computing_molecular_graphics 'Bruker SHELXTL'
_computing_publication_material 'Bruker SHELXTL'
_computing_structure_refinement 'SHELXL-97 (Sheldrick, 1997)'
_computing_structure_solution 'SHELXS-97 (Sheldrick, 1990)'
_diffrn_ambient_temperature 293(2)
_diffrn_measured_fraction_theta_full 0.995
_diffrn_measured_fraction_theta_max 0.995
_diffrn_measurement_device_type 'CCD area detector'
_diffrn_measurement_method 'phi and omega scans'
_diffrn_radiation_monochromator graphite
_diffrn_radiation_source 'fine-focus sealed tube'
_diffrn_radiation_type MoK\a
_diffrn_radiation_wavelength 0.71073
_diffrn_reflns_av_R_equivalents 0.0425
_diffrn_reflns_av_sigmaI/netI 0.0277
_diffrn_reflns_limit_h_max 13
_diffrn_reflns_limit_h_min -13
_diffrn_reflns_limit_k_max 10
_diffrn_reflns_limit_k_min -10
_diffrn_reflns_limit_l_max 19
_diffrn_reflns_limit_l_min -19
_diffrn_reflns_number 13983
_diffrn_reflns_theta_full 26.03
_diffrn_reflns_theta_max 26.03
_diffrn_reflns_theta_min 1.94
_exptl_absorpt_coefficient_mu 0.089
_exptl_absorpt_correction_T_max 0.99
_exptl_absorpt_correction_T_min 0.888039
_exptl_absorpt_correction_type multi-scan
_exptl_absorpt_process_details Sadabs
_exptl_crystal_colour 'Pale yellow'
_exptl_crystal_density_diffrn 1.290
_exptl_crystal_density_method 'not measured'
_exptl_crystal_description Block
_exptl_crystal_F_000 576
_exptl_crystal_size_max 0.40
_exptl_crystal_size_mid 0.28
_exptl_crystal_size_min 0.16
_refine_diff_density_max 0.192
_refine_diff_density_min -0.247
_refine_diff_density_rms 0.067
_refine_ls_extinction_method none
_refine_ls_goodness_of_fit_ref 1.028
_refine_ls_hydrogen_treatment mixed
_refine_ls_matrix_type full
_refine_ls_number_parameters 188
_refine_ls_number_reflns 2736
_refine_ls_number_restraints 0
_refine_ls_restrained_S_all 1.028
_refine_ls_R_factor_all 0.0640
_refine_ls_R_factor_gt 0.0516
_refine_ls_shift/su_max 0.000
_refine_ls_shift/su_mean 0.000
_refine_ls_structure_factor_coef Fsqd
_refine_ls_weighting_details 'calc w=1/[\s^2^(Fo^2^)+(0.0737P)^2^+0.2976P] where P=(Fo^2^+2Fc^2^)/3'
_refine_ls_weighting_scheme calc
_refine_ls_wR_factor_gt 0.1326
_refine_ls_wR_factor_ref 0.1404
_reflns_number_gt 2182
_reflns_number_total 2736
_reflns_threshold_expression >2sigma(I)
_cod_data_source_file jo0623639si20061115_125551.cif
_cod_data_source_block DBR-4aa
_cod_depositor_comments
;
The following automatic conversions were performed:
'_symmetry_cell_setting' value 'Monoclinic' changed to 'monoclinic'
according to '/home/saulius/struct/CIF-dictionaries/cif_core.dic'
dictionary named 'cif_core.dic' version 2.4.1 from
2010-06-29.

'_exptl_absorpt_correction_type' value 'Multi-scan' changed
to 'multi-scan' according to
'/home/saulius/struct/CIF-dictionaries/cif_core.dic' dictionary named
'cif_core.dic' version 2.4.1 from 2010-06-29.

Automatic conversion script
Id: cif_fix_enum 1527 2010-12-29 10:47:43Z saulius 
;
_cod_original_sg_symbol_H-M 'P 21/c'
_cod_database_code 4022760

loop_
_symmetry_equiv_pos_as_xyz
'x, y, z'
'-x, y+1/2, -z+1/2'
'-x, -y, -z'
'x, -y-1/2, z-1/2'

loop_
_atom_site_label
_atom_site_type_symbol
_atom_site_fract_x
_atom_site_fract_y
_atom_site_fract_z
_atom_site_U_iso_or_equiv
_atom_site_adp_type
_atom_site_occupancy
_atom_site_symmetry_multiplicity
_atom_site_calc_flag
_atom_site_refinement_flags
O1 O 0.15957(13) 1.29650(14) 0.09657(10) 0.0585(4) Uani 1 1 d .
H1 H 0.1163 1.3684 0.1091 0.088 Uiso 1 1 calc R
O3 O 0.01468(13) 0.54556(16) 0.13257(10) 0.0625(4) Uani 1 1 d .
C4 C 0.01951(15) 0.83732(19) 0.12105(11) 0.0407(4) Uani 1 1 d .
N1 N 0.27980(14) 1.0394(2) 0.05524(10) 0.0467(4) Uani 1 1 d .
O2 O -0.15917(12) 0.68917(15) 0.12585(10) 0.0618(4) Uani 1 1 d .
C5 C 0.12663(15) 0.85556(19) 0.09066(10) 0.0391(4) Uani 1 1 d .
C6 C 0.17268(15) 1.0125(2) 0.08599(10) 0.0405(4) Uani 1 1 d .
C2 C 0.00872(17) 1.1285(2) 0.13914(12) 0.0477(4) Uani 1 1 d .
H2 H -0.0297 1.2185 0.1559 0.057 Uiso 1 1 calc R
C10 C 0.40437(15) 1.0293(2) 0.11112(11) 0.0413(4) Uani 1 1 d .
C3 C -0.03693(17) 0.9746(2) 0.14513(11) 0.0453(4) Uani 1 1 d .
H3 H -0.1070 0.9615 0.1657 0.054 Uiso 1 1 calc R
C1 C 0.11187(16) 1.14855(19) 0.10823(11) 0.0428(4) Uani 1 1 d .
C7 C -0.03786(17) 0.6759(2) 0.12701(12) 0.0452(4) Uani 1 1 d .
C16 C 0.18917(18) 0.7144(2) 0.05972(13) 0.0509(5) Uani 1 1 d .
H16A H 0.2421 0.7546 0.0265 0.076 Uiso 1 1 calc R
H16B H 0.1248 0.6440 0.0246 0.076 Uiso 1 1 calc R
H16C H 0.2405 0.6545 0.1084 0.076 Uiso 1 1 calc R
C11 C 0.43443(17) 0.9411(2) 0.18745(12) 0.0526(5) Uani 1 1 d .
H11 H 0.3703 0.8883 0.2040 0.063 Uiso 1 1 calc R
C15 C 0.50287(17) 1.1053(2) 0.08850(13) 0.0527(5) Uani 1 1 d .
H15 H 0.4849 1.1640 0.0373 0.063 Uiso 1 1 calc R
C12 C 0.55861(19) 0.9315(3) 0.23875(13) 0.0661(6) Uani 1 1 d .
H12 H 0.5775 0.8717 0.2896 0.079 Uiso 1 1 calc R
C14 C 0.62643(18) 1.0953(3) 0.14041(15) 0.0634(6) Uani 1 1 d .
H14 H 0.6911 1.1475 0.1242 0.076 Uiso 1 1 calc R
C8 C -0.2260(2) 0.5417(3) 0.13738(16) 0.0692(6) Uani 1 1 d .
H8A H -0.1992 0.4509 0.1086 0.083 Uiso 1 1 calc R
H8B H -0.2062 0.5160 0.1982 0.083 Uiso 1 1 calc R
C13 C 0.65517(19) 1.0086(3) 0.21638(14) 0.0675(6) Uani 1 1 d .
H13 H 0.7387 1.0023 0.2519 0.081 Uiso 1 1 calc R
C9 C -0.3598(2) 0.5675(3) 0.1019(2) 0.1082(11) Uani 1 1 d .
H9A H -0.3853 0.6591 0.1297 0.162 Uiso 1 1 calc R
H9B H -0.4049 0.4720 0.1108 0.162 Uiso 1 1 calc R
H9C H -0.3792 0.5886 0.0412 0.162 Uiso 1 1 calc R
H1A H 0.2698(18) 1.118(3) 0.0225(13) 0.054(6) Uiso 1 1 d .

loop_
_atom_site_aniso_label
_atom_site_aniso_U_11
_atom_site_aniso_U_22
_atom_site_aniso_U_33
_atom_site_aniso_U_23
_atom_site_aniso_U_13
_atom_site_aniso_U_12
O1 0.0578(8) 0.0347(7) 0.0838(10) -0.0018(6) 0.0220(7) -0.0040(6)
O3 0.0607(9) 0.0378(7) 0.0943(11) 0.0050(7) 0.0310(8) 0.0042(6)
C4 0.0371(9) 0.0371(9) 0.0456(9) 0.0001(7) 0.0087(7) 0.0020(7)
N1 0.0398(8) 0.0474(9) 0.0522(9) 0.0120(7) 0.0122(7) 0.0013(7)
O2 0.0459(8) 0.0431(7) 0.1013(11) 0.0058(7) 0.0294(7) -0.0035(6)
C5 0.0366(9) 0.0374(9) 0.0409(9) 0.0012(7) 0.0076(7) 0.0040(7)
C6 0.0340(9) 0.0413(9) 0.0427(9) 0.0038(7) 0.0060(7) 0.0028(7)
C2 0.0469(10) 0.0384(9) 0.0569(11) -0.0062(8) 0.0136(8) 0.0073(7)
C10 0.0383(9) 0.0374(9) 0.0483(9) -0.0037(7) 0.0130(7) 0.0022(7)
C3 0.0394(9) 0.0437(10) 0.0541(10) -0.0004(8) 0.0156(8) 0.0031(7)
C1 0.0403(9) 0.0345(9) 0.0488(10) 0.0003(7) 0.0057(7) -0.0019(7)
C7 0.0436(10) 0.0403(10) 0.0515(10) 0.0008(7) 0.0139(8) 0.0010(7)
C16 0.0515(11) 0.0425(10) 0.0627(12) -0.0006(8) 0.0229(9) 0.0046(8)
C11 0.0432(10) 0.0628(12) 0.0532(11) 0.0075(9) 0.0165(8) 0.0018(8)
C15 0.0488(11) 0.0500(11) 0.0606(11) 0.0053(9) 0.0180(9) -0.0012(8)
C12 0.0522(12) 0.0909(16) 0.0529(12) 0.0125(11) 0.0121(9) 0.0105(11)
C14 0.0402(11) 0.0734(14) 0.0797(15) -0.0015(11) 0.0224(10) -0.0061(9)
C8 0.0585(13) 0.0539(12) 0.0970(17) 0.0067(11) 0.0254(12) -0.0148(10)
C13 0.0377(10) 0.0974(17) 0.0636(13) -0.0034(12) 0.0088(9) 0.0060(10)
C9 0.0622(16) 0.0770(18) 0.172(3) 0.0300(19) 0.0131(18) -0.0186(13)

loop_
_atom_type_symbol
_atom_type_description
_atom_type_scat_dispersion_real
_atom_type_scat_dispersion_imag
_atom_type_scat_source
C C 0.0033 0.0016 'International Tables Vol C Tables 4.2.6.8 and 6.1.1.4'
H H 0.0000 0.0000 'International Tables Vol C Tables 4.2.6.8 and 6.1.1.4'
N N 0.0061 0.0033 'International Tables Vol C Tables 4.2.6.8 and 6.1.1.4'
O O 0.0106 0.0060 'International Tables Vol C Tables 4.2.6.8 and 6.1.1.4'

loop_
_geom_angle_atom_site_label_1
_geom_angle_atom_site_label_2
_geom_angle_atom_site_label_3
_geom_angle
C3 C4 C5 119.77(15)
C3 C4 C7 118.10(15)
C5 C4 C7 122.12(14)
C10 N1 C6 120.84(15)
C7 O2 C8 118.08(14)
C6 C5 C4 118.04(14)
C6 C5 C16 118.98(15)
C4 C5 C16 122.92(15)
C5 C6 C1 120.95(15)
C5 C6 N1 120.83(15)
C1 C6 N1 118.17(15)
C3 C2 C1 119.51(16)
C15 C10 C11 118.08(16)
C15 C10 N1 119.29(16)
C11 C10 N1 122.59(16)
C2 C3 C4 121.42(16)
O1 C1 C2 123.39(15)
O1 C1 C6 116.37(15)
C2 C1 C6 120.24(15)
O3 C7 O2 121.88(16)
O3 C7 C4 126.47(16)
O2 C7 C4 111.64(14)
C12 C11 C10 120.25(18)
C14 C15 C10 121.12(18)
C13 C12 C11 121.3(2)
C15 C14 C13 120.36(19)
C9 C8 O2 108.85(18)
C12 C13 C14 118.89(19)

loop_
_geom_bond_atom_site_label_1
_geom_bond_atom_site_label_2
_geom_bond_distance
O1 C1 1.3568(19)
O3 C7 1.206(2)
C4 C3 1.395(2)
C4 C5 1.410(2)
C4 C7 1.481(2)
N1 C10 1.404(2)
N1 C6 1.423(2)
O2 C7 1.330(2)
O2 C8 1.455(2)
C5 C6 1.393(2)
C5 C16 1.506(2)
C6 C1 1.401(2)
C2 C3 1.372(2)
C2 C1 1.376(3)
C10 C15 1.388(2)
C10 C11 1.388(3)
C11 C12 1.375(3)
C15 C14 1.373(3)
C12 C13 1.371(3)
C14 C13 1.378(3)
C8 C9 1.427(3)

loop_
_cod_related_entry_id
_cod_related_entry_database
_cod_related_entry_code
1 ChemSpider 17265238
